data_4072491
loop_
_publ_author_name
'Durand, J\'er\^ome'
'Gladiali, Serafino'
'Erre, Giulia'
'Zangrando, Ennio'
'Milani, Barbara'

_publ_section_title
;
 Palladium Chemistry of 2-Ferrocenyl-1,10-phenanthroline Ligand
;
_journal_issue 4
_journal_name_full Organometallics
_journal_page_first 810
_journal_paper_doi 10.1021/om060703a
_journal_volume 26
_journal_year 2007
_chemical_formula_moiety 'C24 H15 F3 Fe N2 O2 Pd'
_chemical_formula_sum 'C24 H15 F3 Fe N2 O2 Pd'
_chemical_formula_weight 582.63
_chemical_name_systematic
;
trifluoroacetate-(2-(1,10-phenanthroline)-ferrocenyl)-palladium(II)
;
_space_group_IT_number 14
_symmetry_cell_setting monoclinic
_symmetry_space_group_name_Hall '-P 2ybc'
_symmetry_space_group_name_H-M 'P 1 21/c 1'
_atom_sites_solution_hydrogens geom
_atom_sites_solution_primary direct
_atom_sites_solution_secondary difmap
_audit_creation_method SHELXL-97
_cell_angle_alpha 90.00
_cell_angle_beta 110.56(3)
_cell_angle_gamma 90.00
_cell_formula_units_Z 4
_cell_length_a 11.427(4)
_cell_length_b 12.338(4)
_cell_length_c 15.599(5)
_cell_measurement_temperature 293(2)
_cell_volume 2059.2(13)
_computing_cell_refinement 'Denzo-Scalepack (Macromol. Crystall., 1997)'
_computing_data_collection 'Nonius Xpress'
_computing_data_reduction 'Denzo-Scalepack (Macromol. Crystall., 1997)'
_computing_molecular_graphics 'Ortep3/windows (Farrugia,1997)'
_computing_publication_material 'Wingx 1.64.05 (Farrugia, 1999)'
_computing_structure_refinement 'SHELX97 (Sheldrick, 1998)'
_computing_structure_solution 'SHELX97 (Sheldrick, 1998)'
_diffrn_ambient_temperature 293(2)
_diffrn_measured_fraction_theta_full 0.966
_diffrn_measured_fraction_theta_max 0.966
_diffrn_measurement_device_type 'image plate dip1030'
_diffrn_measurement_method 'laser scanner'
_diffrn_radiation_monochromator graphite
_diffrn_radiation_source 'fine-focus sealed tube'
_diffrn_radiation_type Mok\a
_diffrn_radiation_wavelength 0.71073
_diffrn_reflns_av_R_equivalents 0.0634
_diffrn_reflns_av_sigmaI/netI 0.0515
_diffrn_reflns_limit_h_max 14
_diffrn_reflns_limit_h_min -14
_diffrn_reflns_limit_k_max 15
_diffrn_reflns_limit_k_min -15
_diffrn_reflns_limit_l_max 18
_diffrn_reflns_limit_l_min -19
_diffrn_reflns_number 32782
_diffrn_reflns_theta_full 27.10
_diffrn_reflns_theta_max 27.10
_diffrn_reflns_theta_min 2.16
_diffrn_source 'Enraf Nonius FR590'
_exptl_absorpt_coefficient_mu 1.631
_exptl_absorpt_correction_T_max 0.6688
_exptl_absorpt_correction_T_min 0.5565
_exptl_absorpt_correction_type refdelf
_exptl_absorpt_process_details
;
Parkin S,Moezzi B & Hope H, (1995) J. Appl. Cryst. 28, 53-56
Cubic fit to sin(theta)/lambda - 24 parameters
;
_exptl_crystal_colour purple
_exptl_crystal_density_diffrn 1.879
_exptl_crystal_density_method 'not measured'
_exptl_crystal_description block
_exptl_crystal_F_000 1152
_exptl_crystal_size_max 0.40
_exptl_crystal_size_mid 0.40
_exptl_crystal_size_min 0.30
_refine_diff_density_max 0.919
_refine_diff_density_min -0.643
_refine_diff_density_rms 0.097
_refine_ls_extinction_method none
_refine_ls_goodness_of_fit_ref 1.025
_refine_ls_hydrogen_treatment constr
_refine_ls_matrix_type full
_refine_ls_number_parameters 298
_refine_ls_number_reflns 4395
_refine_ls_number_restraints 0
_refine_ls_restrained_S_all 1.125
_refine_ls_R_factor_all 0.0485
_refine_ls_R_factor_gt 0.0353
_refine_ls_shift/su_max 0.002
_refine_ls_shift/su_mean 0.000
_refine_ls_structure_factor_coef Fsqd
_refine_ls_weighting_details 'calc w=1/[\s^2^(Fo^2^)+(0.0525P)^2^] where P=(Fo^2^+2Fc^2^)/3'
_refine_ls_weighting_scheme calc
_refine_ls_wR_factor_gt 0.0942
_refine_ls_wR_factor_ref 0.0987
_reflns_number_gt 3445
_reflns_number_total 4395
_reflns_threshold_expression >2sigma(I)
_cod_data_source_file om060703asi20061221_090009.cif
_cod_data_source_block 5
_cod_original_cell_volume 2059.1(12)
_cod_original_sg_symbol_H-M 'P 21/c'
_cod_database_code 4072491

loop_
_symmetry_equiv_pos_as_xyz
'x, y, z'
'-x, y+1/2, -z+1/2'
'-x, -y, -z'
'x, -y-1/2, z-1/2'

loop_
_atom_site_label
_atom_site_type_symbol
_atom_site_fract_x
_atom_site_fract_y
_atom_site_fract_z
_atom_site_U_iso_or_equiv
_atom_site_adp_type
_atom_site_occupancy
_atom_site_symmetry_multiplicity
_atom_site_calc_flag
_atom_site_refinement_flags
Pd Pd 0.92724(3) 0.07837(2) 0.094731(19) 0.05182(11) Uani 1 1 d .
N1 N 1.1297(3) 0.0784(2) 0.1576(2) 0.0554(7) Uani 1 1 d .
N2 N 0.9736(3) 0.1517(2) -0.0005(2) 0.0525(7) Uani 1 1 d .
C1 C 1.2083(4) 0.0413(3) 0.2372(3) 0.0663(10) Uani 1 1 d .
H1 H 1.1759 0.0092 0.2780 0.080 Uiso 1 1 calc R
C2 C 1.3379(4) 0.0492(4) 0.2614(3) 0.0747(12) Uani 1 1 d .
H2 H 1.3897 0.0226 0.3178 0.090 Uiso 1 1 calc R
C3 C 1.3894(4) 0.0952(3) 0.2037(3) 0.0727(12) Uani 1 1 d .
H3 H 1.4757 0.0993 0.2197 0.087 Uiso 1 1 calc R
C4 C 1.3099(4) 0.1362(3) 0.1197(3) 0.0620(9) Uani 1 1 d .
C5 C 1.1818(3) 0.1255(3) 0.1003(3) 0.0527(8) Uani 1 1 d .
C6 C 1.0964(3) 0.1669(3) 0.0156(3) 0.0536(8) Uani 1 1 d .
C7 C 1.1377(4) 0.2192(3) -0.0478(3) 0.0619(10) Uani 1 1 d .
C8 C 1.0442(5) 0.2577(4) -0.1279(3) 0.0717(12) Uani 1 1 d .
H8 H 1.0677 0.2932 -0.1719 0.086 Uiso 1 1 calc R
C9 C 0.9203(4) 0.2442(3) -0.1424(3) 0.0669(11) Uani 1 1 d .
H9 H 0.8600 0.2712 -0.1952 0.080 Uiso 1 1 calc R
C10 C 0.8849(4) 0.1887(3) -0.0766(3) 0.0587(9) Uani 1 1 d .
C11 C 1.3506(4) 0.1875(4) 0.0528(4) 0.0724(12) Uani 1 1 d .
H11 H 1.4359 0.1921 0.0639 0.087 Uiso 1 1 calc R
C12 C 1.2711(5) 0.2289(4) -0.0248(3) 0.0764(12) Uani 1 1 d .
H12 H 1.3022 0.2647 -0.0647 0.092 Uiso 1 1 calc R
O1 O 0.8891(3) -0.0063(2) 0.1944(2) 0.0713(8) Uani 1 1 d .
O2 O 0.7261(4) 0.0784(3) 0.2131(3) 0.0857(10) Uani 1 1 d .
C13 C 0.8032(4) 0.0071(3) 0.2260(3) 0.0631(10) Uani 1 1 d .
C14 C 0.8011(5) -0.0822(4) 0.2930(3) 0.0747(12) Uani 1 1 d .
F1 F 0.6999(5) -0.0858(3) 0.3119(3) 0.1436(16) Uani 1 1 d .
F2 F 0.8861(5) -0.0710(5) 0.3699(3) 0.188(2) Uani 1 1 d .
F3 F 0.8096(6) -0.1783(3) 0.2638(3) 0.180(2) Uani 1 1 d .
Fe Fe 0.67946(5) 0.25722(4) -0.00912(4) 0.05435(16) Uani 1 1 d .
C15 C 0.7580(4) 0.1058(3) 0.0046(3) 0.0566(9) Uani 1 1 d .
C16 C 0.7625(4) 0.1614(3) -0.0763(3) 0.0608(9) Uani 1 1 d .
C17 C 0.6371(4) 0.1871(4) -0.1346(3) 0.0723(12) Uani 1 1 d .
H17 H 0.6131 0.2239 -0.1901 0.087 Uiso 1 1 calc R
C18 C 0.5577(4) 0.1455(4) -0.0909(3) 0.0751(12) Uani 1 1 d .
H18 H 0.4709 0.1495 -0.1140 0.090 Uiso 1 1 calc R
C19 C 0.6293(4) 0.0969(3) -0.0069(3) 0.0674(11) Uani 1 1 d .
H19 H 0.5975 0.0643 0.0341 0.081 Uiso 1 1 calc R
C20 C 0.7879(4) 0.3390(3) 0.1049(3) 0.0693(11) Uani 1 1 d .
H20 H 0.8602 0.3122 0.1489 0.083 Uiso 1 1 calc R
C21 C 0.7819(4) 0.3982(3) 0.0267(3) 0.0694(11) Uani 1 1 d .
H21 H 0.8498 0.4182 0.0104 0.083 Uiso 1 1 calc R
C22 C 0.6558(5) 0.4222(3) -0.0229(3) 0.0718(11) Uani 1 1 d .
H22 H 0.6260 0.4602 -0.0779 0.086 Uiso 1 1 calc R
C23 C 0.5822(4) 0.3790(3) 0.0248(3) 0.0683(10) Uani 1 1 d .
H23 H 0.4957 0.3833 0.0075 0.082 Uiso 1 1 calc R
C24 C 0.6659(4) 0.3270(3) 0.1052(3) 0.0688(11) Uani 1 1 d .
H24 H 0.6434 0.2916 0.1497 0.083 Uiso 1 1 calc R

loop_
_atom_site_aniso_label
_atom_site_aniso_U_11
_atom_site_aniso_U_22
_atom_site_aniso_U_33
_atom_site_aniso_U_23
_atom_site_aniso_U_13
_atom_site_aniso_U_12
Pd 0.05011(18) 0.04690(17) 0.06237(19) 0.00266(12) 0.02467(13) 0.00307(11)
N1 0.0552(17) 0.0448(16) 0.0669(19) 0.0043(14) 0.0221(14) 0.0043(13)
N2 0.0537(17) 0.0494(16) 0.0595(18) 0.0001(13) 0.0263(14) 0.0068(13)
C1 0.070(3) 0.057(2) 0.071(3) 0.0109(19) 0.023(2) 0.003(2)
C2 0.062(3) 0.065(3) 0.082(3) 0.005(2) 0.007(2) 0.007(2)
C3 0.052(2) 0.064(3) 0.097(3) -0.003(2) 0.020(2) -0.0015(19)
C4 0.056(2) 0.052(2) 0.078(3) -0.0071(18) 0.0234(19) 0.0002(17)
C5 0.0492(19) 0.0455(18) 0.068(2) -0.0033(16) 0.0267(16) 0.0000(15)
C6 0.056(2) 0.0489(19) 0.063(2) -0.0030(16) 0.0283(17) 0.0028(16)
C7 0.066(2) 0.061(2) 0.071(3) -0.0024(19) 0.039(2) -0.0008(19)
C8 0.092(3) 0.070(3) 0.067(3) 0.006(2) 0.046(2) 0.009(2)
C9 0.081(3) 0.069(3) 0.057(2) 0.0020(19) 0.032(2) 0.017(2)
C10 0.064(2) 0.059(2) 0.056(2) -0.0070(17) 0.0239(18) 0.0120(18)
C11 0.055(2) 0.071(3) 0.103(4) -0.006(2) 0.043(2) -0.008(2)
C12 0.080(3) 0.078(3) 0.087(3) 0.003(2) 0.050(3) -0.006(2)
O1 0.0707(18) 0.0672(17) 0.087(2) 0.0190(15) 0.0414(15) 0.0049(14)
O2 0.090(2) 0.079(2) 0.097(2) 0.0111(17) 0.0449(19) 0.0224(18)
C13 0.068(3) 0.056(2) 0.067(2) -0.0030(19) 0.0262(19) -0.009(2)
C14 0.090(3) 0.070(3) 0.076(3) 0.009(2) 0.044(3) 0.006(2)
F1 0.162(4) 0.140(3) 0.180(4) 0.036(3) 0.123(3) 0.003(2)
F2 0.174(4) 0.238(5) 0.116(3) 0.078(3) 0.005(3) -0.043(4)
F3 0.352(7) 0.075(2) 0.202(4) 0.033(2) 0.209(5) 0.031(3)
Fe 0.0502(3) 0.0575(3) 0.0548(3) -0.0042(2) 0.0177(2) 0.0075(2)
C15 0.052(2) 0.0529(19) 0.068(2) -0.0069(17) 0.0255(17) 0.0014(16)
C16 0.058(2) 0.066(2) 0.058(2) -0.0113(18) 0.0199(17) 0.0098(18)
C17 0.060(2) 0.091(3) 0.056(2) -0.014(2) 0.0091(18) 0.015(2)
C18 0.050(2) 0.086(3) 0.081(3) -0.026(2) 0.013(2) 0.001(2)
C19 0.051(2) 0.069(3) 0.083(3) -0.020(2) 0.023(2) -0.0059(19)
C20 0.073(3) 0.064(2) 0.065(3) -0.010(2) 0.017(2) 0.005(2)
C21 0.067(3) 0.063(2) 0.084(3) -0.005(2) 0.034(2) -0.001(2)
C22 0.081(3) 0.060(2) 0.076(3) 0.012(2) 0.031(2) 0.010(2)
C23 0.062(2) 0.058(2) 0.089(3) -0.005(2) 0.031(2) 0.0079(19)
C24 0.085(3) 0.059(2) 0.070(3) -0.0070(19) 0.037(2) -0.001(2)

loop_
_atom_type_symbol
_atom_type_description
_atom_type_scat_dispersion_real
_atom_type_scat_dispersion_imag
_atom_type_scat_source
C C 0.0033 0.0016 'International Tables Vol C Tables 4.2.6.8 and 6.1.1.4'
H H 0.0000 0.0000 'International Tables Vol C Tables 4.2.6.8 and 6.1.1.4'
N N 0.0061 0.0033 'International Tables Vol C Tables 4.2.6.8 and 6.1.1.4'
Fe Fe 0.3463 0.8444 'International Tables Vol C Tables 4.2.6.8 and 6.1.1.4'
Pd Pd -0.9988 1.0072 'International Tables Vol C Tables 4.2.6.8 and 6.1.1.4'
O O 0.0106 0.0060 'International Tables Vol C Tables 4.2.6.8 and 6.1.1.4'
F F 0.0171 0.0103 'International Tables Vol C Tables 4.2.6.8 and 6.1.1.4'

loop_
_geom_angle_atom_site_label_1
_geom_angle_atom_site_label_2
_geom_angle_atom_site_label_3
_geom_angle
N2 Pd C15 80.77(14)
N2 Pd O1 175.72(11)
C15 Pd O1 102.24(15)
N2 Pd N1 79.29(13)
C15 Pd N1 160.05(14)
O1 Pd N1 97.71(12)
C1 N1 C5 116.8(3)
C1 N1 Pd 133.1(3)
C5 N1 Pd 110.1(2)
C10 N2 C6 122.1(3)
C10 N2 Pd 120.3(3)
C6 N2 Pd 117.5(3)
N1 C1 C2 122.1(4)
C3 C2 C1 120.9(4)
C2 C3 C4 118.8(4)
C5 C4 C3 117.1(4)
C5 C4 C11 117.9(4)
C3 C4 C11 124.9(4)
N1 C5 C4 124.3(4)
N1 C5 C6 116.3(3)
C4 C5 C6 119.4(3)
N2 C6 C7 121.4(4)
N2 C6 C5 116.7(3)
C7 C6 C5 121.9(3)
C6 C7 C8 116.3(4)
C6 C7 C12 117.0(4)
C8 C7 C12 126.7(4)
C9 C8 C7 121.7(4)
C8 C9 C10 119.1(4)
N2 C10 C9 119.3(4)
N2 C10 C16 110.6(3)
C9 C10 C16 130.1(4)
C12 C11 C4 122.7(4)
C11 C12 C7 121.1(4)
C13 O1 Pd 129.6(3)
O2 C13 O1 130.9(4)
O2 C13 C14 116.9(4)
O1 C13 C14 112.2(4)
F2 C14 F3 108.0(6)
F2 C14 F1 103.9(5)
F3 C14 F1 103.6(5)
F2 C14 C13 112.4(5)
F3 C14 C13 113.7(4)
F1 C14 C13 114.4(4)
C16 Fe C24 153.52(18)
C16 Fe C17 41.44(16)
C24 Fe C17 163.05(18)
C16 Fe C20 119.24(17)
C24 Fe C20 40.28(17)
C17 Fe C20 156.02(19)
C16 Fe C23 163.57(18)
C24 Fe C23 41.15(18)
C17 Fe C23 126.39(18)
C20 Fe C23 68.31(18)
C16 Fe C15 41.77(16)
C24 Fe C15 117.34(17)
C17 Fe C15 70.18(17)
C20 Fe C15 104.46(17)
C23 Fe C15 154.09(17)
C16 Fe C18 67.95(17)
C24 Fe C18 125.82(19)
C17 Fe C18 40.30(18)
C20 Fe C18 160.8(2)
C23 Fe C18 110.03(18)
C15 Fe C18 68.28(18)
C16 Fe C22 126.36(18)
C24 Fe C22 67.97(18)
C17 Fe C22 109.99(19)
C20 Fe C22 67.61(19)
C23 Fe C22 40.20(17)
C15 Fe C22 161.79(18)
C18 Fe C22 124.3(2)
C16 Fe C21 107.96(17)
C24 Fe C21 67.44(18)
C17 Fe C21 122.64(19)
C20 Fe C21 39.99(18)
C23 Fe C21 67.59(18)
C15 Fe C21 123.65(17)
C18 Fe C21 158.6(2)
C22 Fe C21 39.99(19)
C16 Fe C19 68.41(17)
C24 Fe C19 106.50(18)
C17 Fe C19 68.6(2)
C20 Fe C19 123.12(18)
C23 Fe C19 121.35(17)
C15 Fe C19 40.46(15)
C18 Fe C19 40.12(18)
C22 Fe C19 157.58(18)
C21 Fe C19 159.93(18)
C19 C15 C16 106.1(4)
C19 C15 Pd 141.7(3)
C16 C15 Pd 112.0(3)
C19 C15 Fe 70.3(2)
C16 C15 Fe 68.1(2)
Pd C15 Fe 120.83(18)
C17 C16 C10 134.4(4)
C17 C16 C15 108.8(4)
C10 C16 C15 116.3(3)
C17 C16 Fe 69.8(2)
C10 C16 Fe 119.8(3)
C15 C16 Fe 70.1(2)
C18 C17 C16 106.4(4)
C18 C17 Fe 70.5(2)
C16 C17 Fe 68.8(2)
C17 C18 C19 110.0(4)
C17 C18 Fe 69.2(3)
C19 C18 Fe 70.3(2)
C18 C19 C15 108.7(4)
C18 C19 Fe 69.6(3)
C15 C19 Fe 69.3(2)
C21 C20 C24 108.3(4)
C21 C20 Fe 70.8(3)
C24 C20 Fe 69.6(3)
C20 C21 C22 108.4(4)
C20 C21 Fe 69.2(3)
C22 C21 Fe 69.8(3)
C21 C22 C23 108.4(4)
C21 C22 Fe 70.2(2)
C23 C22 Fe 69.5(2)
C22 C23 C24 107.0(4)
C22 C23 Fe 70.3(2)
C24 C23 Fe 69.0(2)
C20 C24 C23 107.9(4)
C20 C24 Fe 70.1(2)
C23 C24 Fe 69.9(2)

loop_
_geom_bond_atom_site_label_1
_geom_bond_atom_site_label_2
_geom_bond_distance
Pd N2 1.965(3)
Pd C15 1.980(4)
Pd O1 2.043(3)
Pd N1 2.173(3)
N1 C1 1.332(5)
N1 C5 1.366(5)
N2 C10 1.341(5)
N2 C6 1.349(5)
C1 C2 1.397(6)
C2 C3 1.361(7)
C3 C4 1.400(6)
C4 C5 1.394(5)
C4 C11 1.430(6)
C5 C6 1.432(5)
C6 C7 1.394(5)
C7 C8 1.411(6)
C7 C12 1.443(6)
C8 C9 1.363(6)
C9 C10 1.407(5)
C10 C16 1.440(5)
C11 C12 1.334(7)
O1 C13 1.254(5)
O2 C13 1.211(5)
C13 C14 1.524(6)
C14 F2 1.258(7)
C14 F3 1.286(6)
C14 F1 1.291(6)
Fe C16 2.024(4)
Fe C24 2.034(4)
Fe C17 2.037(4)
Fe C20 2.041(4)
Fe C23 2.046(4)
Fe C15 2.051(4)
Fe C18 2.054(4)
Fe C22 2.055(4)
Fe C21 2.061(5)
Fe C19 2.064(4)
C15 C19 1.423(5)
C15 C16 1.453(5)
C16 C17 1.437(6)
C17 C18 1.409(6)
C18 C19 1.412(6)
C20 C21 1.403(6)
C20 C24 1.403(6)
C21 C22 1.408(7)
C22 C23 1.409(6)
C23 C24 1.434(6)

loop_
_geom_torsion_atom_site_label_1
_geom_torsion_atom_site_label_2
_geom_torsion_atom_site_label_3
_geom_torsion_atom_site_label_4
_geom_torsion
N2 Pd N1 C1 -179.9(4)
C15 Pd N1 C1 178.0(4)
O1 Pd N1 C1 -3.0(4)
N2 Pd N1 C5 -1.0(2)
C15 Pd N1 C5 -3.2(5)
O1 Pd N1 C5 175.9(2)
C15 Pd N2 C10 1.7(3)
O1 Pd N2 C10 136.7(17)
N1 Pd N2 C10 -177.5(3)
C15 Pd N2 C6 179.1(3)
O1 Pd N2 C6 -46.0(18)
N1 Pd N2 C6 -0.2(2)
C5 N1 C1 C2 -0.4(6)
Pd N1 C1 C2 178.4(3)
N1 C1 C2 C3 -0.3(7)
C1 C2 C3 C4 0.9(7)
C2 C3 C4 C5 -0.9(6)
C2 C3 C4 C11 179.4(4)
C1 N1 C5 C4 0.4(5)
Pd N1 C5 C4 -178.7(3)
C1 N1 C5 C6 -178.9(3)
Pd N1 C5 C6 2.0(4)
C3 C4 C5 N1 0.3(6)
C11 C4 C5 N1 180.0(4)
C3 C4 C5 C6 179.6(4)
C11 C4 C5 C6 -0.8(5)
C10 N2 C6 C7 -2.0(5)
Pd N2 C6 C7 -179.3(3)
C10 N2 C6 C5 178.6(3)
Pd N2 C6 C5 1.3(4)
N1 C5 C6 N2 -2.3(5)
C4 C5 C6 N2 178.4(3)
N1 C5 C6 C7 178.4(3)
C4 C5 C6 C7 -1.0(5)
N2 C6 C7 C8 1.7(5)
C5 C6 C7 C8 -179.0(4)
N2 C6 C7 C12 -178.6(4)
C5 C6 C7 C12 0.7(6)
C6 C7 C8 C9 -0.1(6)
C12 C7 C8 C9 -179.8(4)
C7 C8 C9 C10 -1.1(6)
C6 N2 C10 C9 0.7(5)
Pd N2 C10 C9 177.9(3)
C6 N2 C10 C16 179.9(3)
Pd N2 C10 C16 -2.9(4)
C8 C9 C10 N2 0.9(6)
C8 C9 C10 C16 -178.2(4)
C5 C4 C11 C12 2.9(6)
C3 C4 C11 C12 -177.4(4)
C4 C11 C12 C7 -3.3(7)
C6 C7 C12 C11 1.4(6)
C8 C7 C12 C11 -179.0(4)
N2 Pd O1 C13 -173.7(16)
C15 Pd O1 C13 -39.3(4)
N1 Pd O1 C13 141.0(4)
Pd O1 C13 O2 -7.6(7)
Pd O1 C13 C14 173.9(3)
O2 C13 C14 F2 -102.6(6)
O1 C13 C14 F2 76.2(6)
O2 C13 C14 F3 134.3(5)
O1 C13 C14 F3 -46.9(7)
O2 C13 C14 F1 15.6(7)
O1 C13 C14 F1 -165.6(5)
N2 Pd C15 C19 -173.9(5)
O1 Pd C15 C19 9.2(5)
N1 Pd C15 C19 -171.7(4)
N2 Pd C15 C16 -0.1(2)
O1 Pd C15 C16 -177.0(2)
N1 Pd C15 C16 2.1(6)
N2 Pd C15 Fe -76.9(2)
O1 Pd C15 Fe 106.2(2)
N1 Pd C15 Fe -74.8(4)
C16 Fe C15 C19 -117.5(3)
C24 Fe C15 C19 83.5(3)
C17 Fe C15 C19 -79.9(3)
C20 Fe C15 C19 124.6(3)
C23 Fe C15 C19 54.6(5)
C18 Fe C15 C19 -36.7(3)
C22 Fe C15 C19 -173.8(5)
C21 Fe C15 C19 163.4(3)
C24 Fe C15 C16 -159.0(2)
C17 Fe C15 C16 37.6(2)
C20 Fe C15 C16 -117.9(2)
C23 Fe C15 C16 172.1(4)
C18 Fe C15 C16 80.8(3)
C22 Fe C15 C16 -56.3(6)
C21 Fe C15 C16 -79.1(3)
C19 Fe C15 C16 117.5(3)
C16 Fe C15 Pd 103.3(3)
C24 Fe C15 Pd -55.7(3)
C17 Fe C15 Pd 140.9(3)
C20 Fe C15 Pd -14.6(3)
C23 Fe C15 Pd -84.6(4)
C18 Fe C15 Pd -175.9(3)
C22 Fe C15 Pd 47.0(7)
C21 Fe C15 Pd 24.2(3)
C19 Fe C15 Pd -139.2(4)
N2 C10 C16 C17 174.0(4)
C9 C10 C16 C17 -6.9(7)
N2 C10 C16 C15 2.7(5)
C9 C10 C16 C15 -178.2(4)
N2 C10 C16 Fe 83.8(4)
C9 C10 C16 Fe -97.0(4)
C19 C15 C16 C17 1.1(4)
Pd C15 C16 C17 -174.9(3)
Fe C15 C16 C17 -59.2(3)
C19 C15 C16 C10 174.6(3)
Pd C15 C16 C10 -1.4(4)
Fe C15 C16 C10 114.2(3)
C19 C15 C16 Fe 60.3(2)
Pd C15 C16 Fe -115.7(2)
C24 Fe C16 C17 165.4(4)
C20 Fe C16 C17 -161.4(3)
C23 Fe C16 C17 -47.8(7)
C15 Fe C16 C17 119.9(4)
C18 Fe C16 C17 38.3(3)
C22 Fe C16 C17 -78.9(3)
C21 Fe C16 C17 -119.3(3)
C19 Fe C16 C17 81.7(3)
C24 Fe C16 C10 -64.1(5)
C17 Fe C16 C10 130.4(5)
C20 Fe C16 C10 -31.0(4)
C23 Fe C16 C10 82.6(7)
C15 Fe C16 C10 -109.6(4)
C18 Fe C16 C10 168.8(4)
C22 Fe C16 C10 51.5(4)
C21 Fe C16 C10 11.1(4)
C19 Fe C16 C10 -147.9(4)
C24 Fe C16 C15 45.5(5)
C17 Fe C16 C15 -119.9(4)
C20 Fe C16 C15 78.6(3)
C23 Fe C16 C15 -167.8(6)
C18 Fe C16 C15 -81.6(3)
C22 Fe C16 C15 161.2(2)
C21 Fe C16 C15 120.8(2)
C19 Fe C16 C15 -38.2(2)
C10 C16 C17 C18 -173.2(4)
C15 C16 C17 C18 -1.4(5)
Fe C16 C17 C18 -60.8(3)
C10 C16 C17 Fe -112.3(5)
C15 C16 C17 Fe 59.4(3)
C16 Fe C17 C18 117.3(4)
C24 Fe C17 C18 -40.0(8)
C20 Fe C17 C18 160.4(4)
C23 Fe C17 C18 -77.8(4)
C15 Fe C17 C18 79.4(3)
C22 Fe C17 C18 -119.9(3)
C21 Fe C17 C18 -162.6(3)
C19 Fe C17 C18 36.1(3)
C24 Fe C17 C16 -157.3(6)
C20 Fe C17 C16 43.1(6)
C23 Fe C17 C16 164.9(3)
C15 Fe C17 C16 -37.9(2)
C18 Fe C17 C16 -117.3(4)
C22 Fe C17 C16 122.8(3)
C21 Fe C17 C16 80.1(3)
C19 Fe C17 C16 -81.2(3)
C16 C17 C18 C19 1.1(5)
Fe C17 C18 C19 -58.6(3)
C16 C17 C18 Fe 59.7(3)
C16 Fe C18 C17 -39.4(3)
C24 Fe C18 C17 166.6(3)
C20 Fe C18 C17 -155.5(5)
C23 Fe C18 C17 123.1(3)
C15 Fe C18 C17 -84.6(3)
C22 Fe C18 C17 80.5(3)
C21 Fe C18 C17 43.6(6)
C19 Fe C18 C17 -121.6(4)
C16 Fe C18 C19 82.2(3)
C24 Fe C18 C19 -71.8(3)
C17 Fe C18 C19 121.6(4)
C20 Fe C18 C19 -33.9(7)
C23 Fe C18 C19 -115.3(3)
C15 Fe C18 C19 37.0(2)
C22 Fe C18 C19 -157.9(3)
C21 Fe C18 C19 165.2(4)
C17 C18 C19 C15 -0.4(5)
Fe C18 C19 C15 -58.4(3)
C17 C18 C19 Fe 57.9(3)
C16 C15 C19 C18 -0.4(4)
Pd C15 C19 C18 173.6(4)
Fe C15 C19 C18 58.5(3)
C16 C15 C19 Fe -59.0(2)
Pd C15 C19 Fe 115.1(4)
C16 Fe C19 C18 -81.0(3)
C24 Fe C19 C18 126.6(3)
C17 Fe C19 C18 -36.3(2)
C20 Fe C19 C18 167.4(3)
C23 Fe C19 C18 84.2(3)
C15 Fe C19 C18 -120.4(4)
C22 Fe C19 C18 54.5(6)
C21 Fe C19 C18 -164.3(5)
C16 Fe C19 C15 39.5(2)
C24 Fe C19 C15 -113.0(3)
C17 Fe C19 C15 84.2(3)
C20 Fe C19 C15 -72.2(3)
C23 Fe C19 C15 -155.3(2)
C18 Fe C19 C15 120.4(4)
C22 Fe C19 C15 174.9(4)
C21 Fe C19 C15 -43.8(6)
C16 Fe C20 C21 83.2(3)
C24 Fe C20 C21 -118.9(4)
C17 Fe C20 C21 52.0(5)
C23 Fe C20 C21 -80.6(3)
C15 Fe C20 C21 125.7(3)
C18 Fe C20 C21 -169.3(5)
C22 Fe C20 C21 -37.0(3)
C19 Fe C20 C21 165.3(2)
C16 Fe C20 C24 -157.8(3)
C17 Fe C20 C24 170.9(4)
C23 Fe C20 C24 38.4(3)
C15 Fe C20 C24 -115.4(3)
C18 Fe C20 C24 -50.4(6)
C22 Fe C20 C24 81.9(3)
C21 Fe C20 C24 118.9(4)
C19 Fe C20 C24 -75.8(3)
C24 C20 C21 C22 -0.8(5)
Fe C20 C21 C22 58.9(3)
C24 C20 C21 Fe -59.8(3)
C16 Fe C21 C20 -114.4(3)
C24 Fe C21 C20 37.8(3)
C17 Fe C21 C20 -157.6(3)
C23 Fe C21 C20 82.5(3)
C15 Fe C21 C20 -70.9(3)
C18 Fe C21 C20 170.4(4)
C22 Fe C21 C20 119.9(4)
C19 Fe C21 C20 -38.3(6)
C16 Fe C21 C22 125.7(3)
C24 Fe C21 C22 -82.1(3)
C17 Fe C21 C22 82.4(3)
C20 Fe C21 C22 -119.9(4)
C23 Fe C21 C22 -37.4(3)
C15 Fe C21 C22 169.1(3)
C18 Fe C21 C22 50.4(6)
C19 Fe C21 C22 -158.2(5)
C20 C21 C22 C23 0.7(5)
Fe C21 C22 C23 59.3(3)
C20 C21 C22 Fe -58.6(3)
C16 Fe C22 C21 -73.6(3)
C24 Fe C22 C21 80.7(3)
C17 Fe C22 C21 -117.3(3)
C20 Fe C22 C21 37.0(3)
C23 Fe C22 C21 119.5(4)
C15 Fe C22 C21 -30.1(7)
C18 Fe C22 C21 -160.1(3)
C19 Fe C22 C21 160.5(4)
C16 Fe C22 C23 166.9(3)
C24 Fe C22 C23 -38.8(3)
C17 Fe C22 C23 123.2(3)
C20 Fe C22 C23 -82.4(3)
C15 Fe C22 C23 -149.6(5)
C18 Fe C22 C23 80.5(3)
C21 Fe C22 C23 -119.5(4)
C19 Fe C22 C23 41.0(6)
C21 C22 C23 C24 -0.3(5)
Fe C22 C23 C24 59.5(3)
C21 C22 C23 Fe -59.7(3)
C16 Fe C23 C22 -40.1(7)
C24 Fe C23 C22 118.1(4)
C17 Fe C23 C22 -77.6(3)
C20 Fe C23 C22 80.5(3)
C15 Fe C23 C22 158.8(4)
C18 Fe C23 C22 -119.9(3)
C21 Fe C23 C22 37.3(3)
C19 Fe C23 C22 -163.0(3)
C16 Fe C23 C24 -158.2(5)
C17 Fe C23 C24 164.3(3)
C20 Fe C23 C24 -37.6(3)
C15 Fe C23 C24 40.7(5)
C18 Fe C23 C24 122.0(3)
C22 Fe C23 C24 -118.1(4)
C21 Fe C23 C24 -80.9(3)
C19 Fe C23 C24 78.9(3)
C21 C20 C24 C23 0.6(5)
Fe C20 C24 C23 -59.9(3)
C21 C20 C24 Fe 60.5(3)
C22 C23 C24 C20 -0.2(5)
Fe C23 C24 C20 60.0(3)
C22 C23 C24 Fe -60.3(3)
C16 Fe C24 C20 47.6(5)
C17 Fe C24 C20 -167.3(6)
C23 Fe C24 C20 -118.8(4)
C15 Fe C24 C20 79.9(3)
C18 Fe C24 C20 161.8(3)
C22 Fe C24 C20 -80.9(3)
C21 Fe C24 C20 -37.5(3)
C19 Fe C24 C20 122.1(3)
C16 Fe C24 C23 166.4(4)
C17 Fe C24 C23 -48.5(7)
C20 Fe C24 C23 118.8(4)
C15 Fe C24 C23 -161.3(2)
C18 Fe C24 C23 -79.4(3)
C22 Fe C24 C23 37.9(3)
C21 Fe C24 C23 81.3(3)
C19 Fe C24 C23 -119.1(3)
